data_7101467
loop_
_publ_author_name
'Fritsky, Igor O.'
'Koz\/lowski, Henryk'
'Kanderal, Olga M.'
'Haukka, Matti'
'\'Swi\;atek-Koz\/lowska, Jolanta'
'Gumienna-Kontecka, El\.zbieta'
'Meyer, Franc'

_publ_section_title
;
 Efficient stabilization of copper(III) in tetraaza pseudo-macrocyclic
 oxime-and-hydrazide ligands with adjustable cavity size
;
_journal_coden_ASTM CHCOFS
_journal_issue 39
_journal_name_full
;
 Chemical Communications (Cambridge, United Kingdom)
;
_journal_page_first 4125
_journal_page_last 4127
_journal_paper_doi 10.1039/b608236j
_journal_year 2006
_chemical_formula_moiety 'C19 H30 Cu2 Li2 N12 O12'
_chemical_formula_sum 'C19 H30 Cu2 Li2 N12 O12'
_chemical_formula_weight 759.51
_chemical_name_common
;
bis(lithium (N,N'-bis(2-Hydroxyiminopropionyl)propane-1,3-
diamine)-cuprate(ii)) monohydrate formaldehyde solvate
;
_chemical_name_systematic
;
bis{lithium (N,N'-bis(2-Hydroxyiminopropionyl)propane-1,3-diamine)-
cuprate(II)} monohydrate formaldehyde solvate
;
_space_group_IT_number 14
_symmetry_cell_setting monoclinic
_symmetry_space_group_name_Hall '-P 2ybc'
_symmetry_space_group_name_H-M 'P 1 21/c 1'
_atom_sites_solution_hydrogens geom
_atom_sites_solution_primary direct
_atom_sites_solution_secondary difmap
_audit_creation_method SHELXL-97
_cell_angle_alpha 90.00
_cell_angle_beta 107.669(3)
_cell_angle_gamma 90.00
_cell_formula_units_Z 4
_cell_length_a 15.0247(6)
_cell_length_b 11.6299(6)
_cell_length_c 18.2082(8)
_cell_measurement_reflns_used 8417
_cell_measurement_temperature 120(2)
_cell_measurement_theta_max 25.68
_cell_measurement_theta_min 1.00
_cell_volume 3031.5(2)
_computing_cell_refinement 'Denzo/Scalepack (Otwinowski & Minor, 1997)'
_computing_data_collection 'Collect (Nonius BV, 1997-2000)'
_computing_data_reduction 'Denzo/Scalepack (Otwinowski & Minor, 1997)'
_computing_molecular_graphics 'Diamond v.3.1 (Crystal Impact GbR, 2005)'
_computing_publication_material 'SHELXL-97 (Sheldrick, 1997)'
_computing_structure_refinement 'SHELXL-97 (Sheldrick, 1997)'
_computing_structure_solution 'SIR2004 (Burla et al., 2005)'
_diffrn_ambient_temperature 120(2)
_diffrn_detector_area_resol_mean 9
_diffrn_measured_fraction_theta_full 0.994
_diffrn_measured_fraction_theta_max 0.994
_diffrn_measurement_device '95mm CCD camera on \k-goniostat'
_diffrn_measurement_device_type 'Nonius KappaCCD'
_diffrn_measurement_method '\f scans and \w scans with \k offset'
_diffrn_radiation_monochromator 'horizontally mounted graphite crystal'
_diffrn_radiation_source 'fine-focus sealed tube'
_diffrn_radiation_type MoK\a
_diffrn_radiation_wavelength 0.71073
_diffrn_reflns_av_R_equivalents 0.0597
_diffrn_reflns_av_sigmaI/netI 0.0622
_diffrn_reflns_limit_h_max 18
_diffrn_reflns_limit_h_min -18
_diffrn_reflns_limit_k_max 14
_diffrn_reflns_limit_k_min -14
_diffrn_reflns_limit_l_max 22
_diffrn_reflns_limit_l_min -22
_diffrn_reflns_number 18356
_diffrn_reflns_theta_full 25.67
_diffrn_reflns_theta_max 25.67
_diffrn_reflns_theta_min 3.78
_exptl_absorpt_coefficient_mu 1.481
_exptl_absorpt_correction_T_max 0.8844
_exptl_absorpt_correction_T_min 0.8062
_exptl_absorpt_correction_type multi-scan
_exptl_absorpt_process_details 'Xprep in Shelxtl v.6.14-1 (Sheldrick, 2005)'
_exptl_crystal_colour 'dark red'
_exptl_crystal_density_diffrn 1.664
_exptl_crystal_density_method 'not measured'
_exptl_crystal_description block
_exptl_crystal_F_000 1552
_exptl_crystal_size_max 0.15
_exptl_crystal_size_mid 0.09
_exptl_crystal_size_min 0.09
_refine_diff_density_max 0.688
_refine_diff_density_min -0.462
_refine_diff_density_rms 0.092
_refine_ls_extinction_method none
_refine_ls_goodness_of_fit_ref 1.049
_refine_ls_hydrogen_treatment constr
_refine_ls_matrix_type full
_refine_ls_number_parameters 428
_refine_ls_number_reflns 5717
_refine_ls_number_restraints 0
_refine_ls_restrained_S_all 1.049
_refine_ls_R_factor_all 0.0719
_refine_ls_R_factor_gt 0.0422
_refine_ls_shift/su_max 0.001
_refine_ls_shift/su_mean 0.000
_refine_ls_structure_factor_coef Fsqd
_refine_ls_weighting_details 'calc w=1/[\s^2^(Fo^2^)+(0.0376P)^2^+5.3678P] where P=(Fo^2^+2Fc^2^)/3'
_refine_ls_weighting_scheme calc
_refine_ls_wR_factor_gt 0.0943
_refine_ls_wR_factor_ref 0.1071
_reflns_number_gt 4168
_reflns_number_total 5717
_reflns_threshold_expression >2sigma(I)
_cod_data_source_file b608236j.txt
_cod_original_sg_symbol_H-M 'P 21/c'
_cod_database_code 7101467

loop_
_symmetry_equiv_pos_as_xyz
'x, y, z'
'-x, y+1/2, -z+1/2'
'-x, -y, -z'
'x, -y-1/2, z-1/2'

loop_
_atom_site_label
_atom_site_type_symbol
_atom_site_fract_x
_atom_site_fract_y
_atom_site_fract_z
_atom_site_U_iso_or_equiv
_atom_site_adp_type
_atom_site_occupancy
_atom_site_symmetry_multiplicity
_atom_site_calc_flag
_atom_site_refinement_flags
Cu1A Cu 0.87904(3) 0.03261(4) 0.05031(3) 0.01804(13) Uani 1 1 d .
Cu1B Cu 0.66559(3) 0.15829(4) 0.14279(3) 0.01879(13) Uani 1 1 d .
O1A O 0.87531(19) 0.1307(2) -0.10140(15) 0.0233(6) Uani 1 1 d .
H1A H 0.8618 0.0520 -0.1049 0.035 Uiso 1 1 d .
O2A O 0.99473(19) 0.3357(2) 0.12862(15) 0.0248(6) Uani 1 1 d .
O3A O 0.8944(2) -0.2743(2) 0.14628(16) 0.0246(6) Uani 1 1 d .
O4A O 0.83826(19) -0.0933(2) -0.09367(14) 0.0217(6) Uani 1 1 d .
O5A O 0.81312(17) 0.1049(2) 0.21013(15) 0.0191(6) Uani 1 1 d .
O1B O 0.7227(2) 0.2838(2) 0.02176(16) 0.0293(7) Uani 1 1 d .
H1B H 0.7243 0.1987 0.0110 0.044 Uiso 1 1 d .
O2B O 0.5922(2) 0.4696(3) 0.19139(17) 0.0328(7) Uani 1 1 d .
O3B O 0.52023(19) -0.1274(2) 0.14266(17) 0.0261(7) Uani 1 1 d .
O4B O 0.70345(18) 0.0598(2) 0.01002(15) 0.0223(6) Uani 1 1 d .
O5B O 0.70169(18) 0.1158(2) 0.33378(16) 0.0237(6) Uani 1 1 d .
N1A N 0.8981(2) 0.1473(3) -0.02261(17) 0.0187(7) Uani 1 1 d .
N2A N 0.9338(2) 0.1531(3) 0.12084(17) 0.0186(7) Uani 1 1 d .
N3A N 0.8776(2) -0.0782(3) 0.12651(17) 0.0174(7) Uani 1 1 d .
N4A N 0.8562(2) -0.1010(3) -0.01657(17) 0.0178(7) Uani 1 1 d .
N5A N 0.9660(2) 0.1444(3) 0.20414(17) 0.0180(7) Uani 1 1 d .
N6A N 0.9120(2) -0.0585(3) 0.20888(17) 0.0171(7) Uani 1 1 d .
N1B N 0.6900(2) 0.2909(3) 0.08455(19) 0.0236(8) Uani 1 1 d .
N2B N 0.6430(2) 0.2804(3) 0.20602(18) 0.0201(7) Uani 1 1 d .
N3B N 0.5998(2) 0.0433(3) 0.17939(19) 0.0217(7) Uani 1 1 d .
N4B N 0.6617(2) 0.0420(3) 0.06493(18) 0.0200(7) Uani 1 1 d .
N5B N 0.5972(2) 0.2642(3) 0.26465(18) 0.0201(7) Uani 1 1 d .
N6B N 0.5583(2) 0.0561(3) 0.24058(19) 0.0215(7) Uani 1 1 d .
C1A C 0.9287(3) 0.3517(4) -0.0412(2) 0.0247(9) Uani 1 1 d .
H1AA H 0.9714 0.3385 -0.0717 0.037 Uiso 1 1 calc R
H1AB H 0.9512 0.4167 -0.0062 0.037 Uiso 1 1 calc R
H1AC H 0.8661 0.3690 -0.0757 0.037 Uiso 1 1 calc R
C2A C 0.9247(2) 0.2476(3) 0.0042(2) 0.0168(8) Uani 1 1 d .
C3A C 0.9543(3) 0.2504(3) 0.0926(2) 0.0184(8) Uani 1 1 d .
C4A C 0.8912(3) 0.1801(3) 0.2346(2) 0.0194(8) Uani 1 1 d .
H4AB H 0.9147 0.1808 0.2917 0.023 Uiso 1 1 calc R
H4AA H 0.8715 0.2592 0.2170 0.023 Uiso 1 1 calc R
C5A C 0.8386(3) -0.0104(3) 0.2371(2) 0.0190(8) Uani 1 1 d .
H5AA H 0.7827 -0.0602 0.2202 0.023 Uiso 1 1 calc R
H5AB H 0.8603 -0.0103 0.2942 0.023 Uiso 1 1 calc R
C6A C 0.9912(3) 0.0239(3) 0.2263(2) 0.0187(8) Uani 1 1 d .
H6AB H 1.0238 0.0214 0.2824 0.022 Uiso 1 1 calc R
H6AA H 1.0360 -0.0024 0.1996 0.022 Uiso 1 1 calc R
C7A C 0.8772(3) -0.1871(3) 0.1043(2) 0.0176(8) Uani 1 1 d .
C8A C 0.8529(3) -0.1983(3) 0.0171(2) 0.0189(8) Uani 1 1 d .
C9A C 0.8279(3) -0.3107(3) -0.0229(2) 0.0238(9) Uani 1 1 d .
H9AA H 0.7620 -0.3096 -0.0541 0.036 Uiso 1 1 calc R
H9AB H 0.8380 -0.3724 0.0154 0.036 Uiso 1 1 calc R
H9AC H 0.8671 -0.3240 -0.0564 0.036 Uiso 1 1 calc R
C1B C 0.6804(5) 0.5012(4) 0.0693(3) 0.0577(17) Uani 1 1 d .
H1BB H 0.7433 0.5324 0.0927 0.087 Uiso 1 1 calc R
H1BC H 0.6340 0.5554 0.0768 0.087 Uiso 1 1 calc R
H1BA H 0.6698 0.4893 0.0140 0.087 Uiso 1 1 calc R
C2B C 0.6716(3) 0.3893(4) 0.1064(3) 0.0292(10) Uani 1 1 d .
C3B C 0.6320(3) 0.3826(3) 0.1746(2) 0.0241(9) Uani 1 1 d .
C4B C 0.6646(3) 0.2275(3) 0.3369(2) 0.0224(9) Uani 1 1 d .
H4BB H 0.7167 0.2834 0.3512 0.027 Uiso 1 1 calc R
H4BA H 0.6339 0.2288 0.3780 0.027 Uiso 1 1 calc R
C5B C 0.6276(3) 0.0339(4) 0.3147(2) 0.0244(9) Uani 1 1 d .
H5BB H 0.5964 0.0346 0.3554 0.029 Uiso 1 1 calc R
H5BA H 0.6542 -0.0438 0.3139 0.029 Uiso 1 1 calc R
C6B C 0.5242(3) 0.1748(3) 0.2408(2) 0.0199(8) Uani 1 1 d .
H6BB H 0.4851 0.1783 0.2757 0.024 Uiso 1 1 calc R
H6BA H 0.4836 0.1934 0.1882 0.024 Uiso 1 1 calc R
C7B C 0.5732(3) -0.0495(3) 0.1350(2) 0.0193(8) Uani 1 1 d .
C8B C 0.6161(3) -0.0502(3) 0.0691(2) 0.0208(9) Uani 1 1 d .
C9B C 0.6011(3) -0.1513(4) 0.0161(2) 0.0291(10) Uani 1 1 d .
H9BA H 0.5552 -0.1314 -0.0333 0.044 Uiso 1 1 calc R
H9BB H 0.5779 -0.2163 0.0392 0.044 Uiso 1 1 calc R
H9BC H 0.6603 -0.1724 0.0075 0.044 Uiso 1 1 calc R
Li1A Li 1.0717(5) 0.2718(6) 0.2405(4) 0.0229(14) Uani 1 1 d .
Li1B Li 0.5550(5) 0.4366(6) 0.2876(4) 0.0274(16) Uani 1 1 d .
C1F C 1.2727(4) 0.2093(5) 0.2623(3) 0.0564(16) Uani 1 1 d .
H1FB H 1.2847 0.2104 0.3166 0.068 Uiso 1 1 calc R
H1FA H 1.3215 0.1916 0.2411 0.068 Uiso 1 1 calc R
O1F O 1.18196(19) 0.2339(3) 0.21304(16) 0.0273(7) Uani 1 1 d .
O1W O 0.64976(19) 0.5151(3) 0.36454(16) 0.0280(7) Uani 1 1 d .
H1WB H 0.6598 0.4826 0.4094 0.042 Uiso 1 1 d .
H1WA H 0.7137 0.5377 0.3632 0.042 Uiso 1 1 d .

loop_
_atom_site_aniso_label
_atom_site_aniso_U_11
_atom_site_aniso_U_22
_atom_site_aniso_U_33
_atom_site_aniso_U_23
_atom_site_aniso_U_13
_atom_site_aniso_U_12
Cu1A 0.0249(3) 0.0174(2) 0.0127(2) -0.00071(19) 0.00690(19) -0.0011(2)
Cu1B 0.0209(3) 0.0194(3) 0.0195(3) -0.0007(2) 0.0114(2) -0.0001(2)
O1A 0.0308(16) 0.0270(15) 0.0129(14) -0.0021(11) 0.0080(12) -0.0030(12)
O2A 0.0298(15) 0.0236(15) 0.0191(14) -0.0024(12) 0.0047(12) -0.0090(13)
O3A 0.0341(16) 0.0193(15) 0.0220(15) 0.0015(12) 0.0108(13) 0.0024(13)
O4A 0.0281(15) 0.0244(15) 0.0131(14) -0.0010(11) 0.0069(12) 0.0033(12)
O5A 0.0185(13) 0.0180(14) 0.0222(15) -0.0001(11) 0.0083(12) 0.0005(11)
O1B 0.0408(18) 0.0308(17) 0.0262(16) 0.0014(13) 0.0251(14) 0.0001(14)
O2B 0.0494(19) 0.0221(16) 0.0338(17) 0.0015(13) 0.0232(15) 0.0091(15)
O3B 0.0275(15) 0.0221(15) 0.0319(17) -0.0031(13) 0.0139(14) -0.0055(13)
O4B 0.0230(14) 0.0306(16) 0.0177(14) 0.0010(12) 0.0126(12) 0.0020(12)
O5B 0.0217(14) 0.0240(15) 0.0245(15) -0.0002(12) 0.0055(13) 0.0014(12)
N1A 0.0202(17) 0.0269(19) 0.0097(15) -0.0010(14) 0.0056(13) -0.0001(15)
N2A 0.0235(17) 0.0221(17) 0.0118(16) 0.0020(14) 0.0077(14) -0.0032(14)
N3A 0.0206(17) 0.0193(17) 0.0130(16) -0.0012(13) 0.0061(14) 0.0009(14)
N4A 0.0187(16) 0.0231(18) 0.0112(16) -0.0005(14) 0.0039(14) 0.0037(14)
N5A 0.0197(16) 0.0221(17) 0.0133(16) -0.0005(14) 0.0065(14) -0.0018(14)
N6A 0.0190(16) 0.0206(17) 0.0123(16) 0.0006(13) 0.0057(14) 0.0002(13)
N1B 0.0274(19) 0.0273(19) 0.0211(18) 0.0000(15) 0.0147(16) 0.0024(15)
N2B 0.0225(17) 0.0214(18) 0.0202(17) 0.0011(14) 0.0124(15) -0.0007(14)
N3B 0.0239(17) 0.0237(18) 0.0234(18) -0.0004(15) 0.0160(15) 0.0006(15)
N4B 0.0188(16) 0.0245(18) 0.0177(17) -0.0006(14) 0.0070(14) 0.0008(15)
N5B 0.0206(17) 0.0244(18) 0.0185(17) -0.0027(14) 0.0106(14) -0.0031(14)
N6B 0.0255(18) 0.0243(19) 0.0203(18) -0.0005(14) 0.0151(15) -0.0004(15)
C1A 0.027(2) 0.024(2) 0.023(2) 0.0016(18) 0.0080(18) -0.0055(18)
C2A 0.0142(18) 0.021(2) 0.0163(19) 0.0005(16) 0.0063(16) -0.0014(16)
C3A 0.0148(18) 0.024(2) 0.018(2) -0.0033(17) 0.0074(16) 0.0006(17)
C4A 0.024(2) 0.018(2) 0.018(2) 0.0003(16) 0.0091(17) -0.0010(16)
C5A 0.023(2) 0.017(2) 0.020(2) 0.0024(16) 0.0108(17) -0.0001(16)
C6A 0.0159(19) 0.025(2) 0.0152(19) 0.0001(17) 0.0050(16) -0.0001(17)
C7A 0.0133(18) 0.020(2) 0.020(2) 0.0012(17) 0.0063(16) 0.0010(16)
C8A 0.0165(19) 0.021(2) 0.019(2) -0.0023(17) 0.0060(17) 0.0015(16)
C9A 0.030(2) 0.020(2) 0.023(2) -0.0037(17) 0.0108(19) -0.0024(18)
C1B 0.111(5) 0.026(3) 0.058(4) 0.004(2) 0.058(4) -0.001(3)
C2B 0.040(3) 0.025(2) 0.028(2) 0.0003(19) 0.018(2) -0.001(2)
C3B 0.029(2) 0.021(2) 0.025(2) -0.0018(18) 0.0121(19) -0.0018(18)
C4B 0.023(2) 0.024(2) 0.021(2) -0.0004(17) 0.0080(18) -0.0006(17)
C5B 0.026(2) 0.025(2) 0.023(2) 0.0014(18) 0.0079(18) 0.0010(18)
C6B 0.0181(19) 0.023(2) 0.022(2) -0.0020(17) 0.0105(17) 0.0005(17)
C7B 0.0159(19) 0.022(2) 0.022(2) 0.0012(17) 0.0074(17) 0.0026(17)
C8B 0.020(2) 0.022(2) 0.021(2) -0.0005(17) 0.0067(17) 0.0026(17)
C9B 0.037(2) 0.026(2) 0.026(2) -0.0033(19) 0.012(2) -0.002(2)
Li1A 0.024(3) 0.025(4) 0.021(3) -0.004(3) 0.007(3) -0.007(3)
Li1B 0.027(4) 0.034(4) 0.023(4) -0.002(3) 0.011(3) 0.005(3)
C1F 0.045(3) 0.086(4) 0.038(3) -0.008(3) 0.012(3) 0.020(3)
O1F 0.0223(15) 0.0341(17) 0.0259(16) -0.0070(13) 0.0078(13) 0.0025(13)
O1W 0.0246(15) 0.0375(17) 0.0221(15) 0.0041(13) 0.0073(13) -0.0026(13)

loop_
_atom_type_symbol
_atom_type_description
_atom_type_scat_dispersion_real
_atom_type_scat_dispersion_imag
_atom_type_scat_source
C C 0.0033 0.0016 'International Tables Vol C Tables 4.2.6.8 and 6.1.1.4'
H H 0.0000 0.0000 'International Tables Vol C Tables 4.2.6.8 and 6.1.1.4'
Li Li -0.0003 0.0001 'International Tables Vol C Tables 4.2.6.8 and 6.1.1.4'
N N 0.0061 0.0033 'International Tables Vol C Tables 4.2.6.8 and 6.1.1.4'
O O 0.0106 0.0060 'International Tables Vol C Tables 4.2.6.8 and 6.1.1.4'
Cu Cu 0.3201 1.2651 'International Tables Vol C Tables 4.2.6.8 and 6.1.1.4'

loop_
_geom_angle_atom_site_label_1
_geom_angle_atom_site_label_2
_geom_angle_atom_site_label_3
_geom_angle
_geom_angle_site_symmetry_1
_geom_angle_site_symmetry_3
N3A Cu1A N2A 96.03(13) . .
N3A Cu1A N4A 82.86(13) . .
N2A Cu1A N4A 165.48(13) . .
N3A Cu1A N1A 172.63(13) . .
N2A Cu1A N1A 80.49(13) . .
N4A Cu1A N1A 98.87(13) . .
N3B Cu1B N2B 96.02(13) . .
N3B Cu1B N4B 82.09(13) . .
N2B Cu1B N4B 167.80(14) . .
N3B Cu1B N1B 160.48(14) . .
N2B Cu1B N1B 80.75(13) . .
N4B Cu1B N1B 96.97(13) . .
N3B Cu1B O5A 98.33(12) . .
N2B Cu1B O5A 101.49(12) . .
N4B Cu1B O5A 90.71(11) . .
N1B Cu1B O5A 101.18(12) . .
N1A O1A H1A 100.8 . .
C3A O2A Li1A 105.1(3) . .
C7A O3A Li1A 110.3(3) . 2_745
C4A O5A C5A 110.9(3) . .
C4A O5A Cu1B 125.4(2) . .
C5A O5A Cu1B 123.6(2) . .
N1B O1B H1B 104.8 . .
C3B O2B Li1B 109.5(3) . .
C7B O3B Li1B 107.0(3) . 2_645
C4B O5B C5B 109.5(3) . .
C2A N1A O1A 118.3(3) . .
C2A N1A Cu1A 116.9(3) . .
O1A N1A Cu1A 124.4(2) . .
C3A N2A N5A 115.1(3) . .
C3A N2A Cu1A 118.2(2) . .
N5A N2A Cu1A 126.3(2) . .
C7A N3A N6A 115.7(3) . .
C7A N3A Cu1A 115.1(2) . .
N6A N3A Cu1A 124.7(2) . .
C8A N4A O4A 121.7(3) . .
C8A N4A Cu1A 115.3(3) . .
O4A N4A Cu1A 122.8(2) . .
N2A N5A C4A 109.1(3) . .
N2A N5A C6A 109.2(3) . .
C4A N5A C6A 109.2(3) . .
N2A N5A Li1A 105.0(3) . .
C4A N5A Li1A 105.8(3) . .
C6A N5A Li1A 118.2(3) . .
N3A N6A C5A 110.8(3) . .
N3A N6A C6A 109.5(3) . .
C5A N6A C6A 108.6(3) . .
N3A N6A Li1A 104.8(3) . 2_745
C5A N6A Li1A 101.5(3) . 2_745
C6A N6A Li1A 121.2(3) . 2_745
C2B N1B O1B 118.8(3) . .
C2B N1B Cu1B 116.3(3) . .
O1B N1B Cu1B 124.9(2) . .
C3B N2B N5B 114.5(3) . .
C3B N2B Cu1B 115.6(3) . .
N5B N2B Cu1B 123.8(2) . .
C7B N3B N6B 115.6(3) . .
C7B N3B Cu1B 116.6(3) . .
N6B N3B Cu1B 126.3(2) . .
C8B N4B O4B 123.2(3) . .
C8B N4B Cu1B 115.8(3) . .
O4B N4B Cu1B 121.0(2) . .
N2B N5B C4B 110.4(3) . .
N2B N5B C6B 110.6(3) . .
C4B N5B C6B 108.0(3) . .
N2B N5B Li1B 104.7(3) . .
C4B N5B Li1B 105.0(3) . .
C6B N5B Li1B 118.1(3) . .
N3B N6B C5B 110.1(3) . .
N3B N6B C6B 109.4(3) . .
C5B N6B C6B 108.4(3) . .
N3B N6B Li1B 104.3(3) . 2_645
C5B N6B Li1B 113.6(3) . 2_645
C6B N6B Li1B 110.9(3) . 2_645
C2A C1A H1AA 109.5 . .
C2A C1A H1AB 109.5 . .
H1AA C1A H1AB 109.5 . .
C2A C1A H1AC 109.5 . .
H1AA C1A H1AC 109.5 . .
H1AB C1A H1AC 109.5 . .
N1A C2A C1A 126.4(3) . .
N1A C2A C3A 112.2(3) . .
C1A C2A C3A 121.4(3) . .
O2A C3A N2A 128.0(4) . .
O2A C3A C2A 120.7(3) . .
N2A C3A C2A 111.3(3) . .
O5A C4A N5A 111.3(3) . .
O5A C4A H4AB 109.4 . .
N5A C4A H4AB 109.4 . .
O5A C4A H4AA 109.4 . .
N5A C4A H4AA 109.4 . .
H4AB C4A H4AA 108.0 . .
O5A C5A N6A 112.8(3) . .
O5A C5A H5AA 109.0 . .
N6A C5A H5AA 109.0 . .
O5A C5A H5AB 109.0 . .
N6A C5A H5AB 109.0 . .
H5AA C5A H5AB 107.8 . .
N5A C6A N6A 115.6(3) . .
N5A C6A H6AB 108.4 . .
N6A C6A H6AB 108.4 . .
N5A C6A H6AA 108.4 . .
N6A C6A H6AA 108.4 . .
H6AB C6A H6AA 107.4 . .
O3A C7A N3A 127.3(4) . .
O3A C7A C8A 120.6(3) . .
N3A C7A C8A 112.1(3) . .
O3A C7A Li1A 44.4(2) . 2_745
N3A C7A Li1A 83.0(3) . 2_745
C8A C7A Li1A 164.8(3) . 2_745
N4A C8A C9A 125.1(4) . .
N4A C8A C7A 112.8(3) . .
C9A C8A C7A 122.1(3) . .
C8A C9A H9AA 109.5 . .
C8A C9A H9AB 109.5 . .
H9AA C9A H9AB 109.5 . .
C8A C9A H9AC 109.5 . .
H9AA C9A H9AC 109.5 . .
H9AB C9A H9AC 109.5 . .
C2B C1B H1BB 109.5 . .
C2B C1B H1BC 109.5 . .
H1BB C1B H1BC 109.5 . .
C2B C1B H1BA 109.5 . .
H1BB C1B H1BA 109.5 . .
H1BC C1B H1BA 109.5 . .
N1B C2B C1B 125.9(4) . .
N1B C2B C3B 112.5(4) . .
C1B C2B C3B 121.4(4) . .
O2B C3B N2B 129.1(4) . .
O2B C3B C2B 119.0(4) . .
N2B C3B C2B 111.8(3) . .
O2B C3B Li1B 44.7(2) . .
N2B C3B Li1B 84.6(3) . .
C2B C3B Li1B 163.5(3) . .
O5B C4B N5B 113.8(3) . .
O5B C4B H4BB 108.8 . .
N5B C4B H4BB 108.8 . .
O5B C4B H4BA 108.8 . .
N5B C4B H4BA 108.8 . .
H4BB C4B H4BA 107.7 . .
O5B C5B N6B 113.1(3) . .
O5B C5B H5BB 109.0 . .
N6B C5B H5BB 109.0 . .
O5B C5B H5BA 109.0 . .
N6B C5B H5BA 109.0 . .
H5BB C5B H5BA 107.8 . .
N6B C6B N5B 115.6(3) . .
N6B C6B H6BB 108.4 . .
N5B C6B H6BB 108.4 . .
N6B C6B H6BA 108.4 . .
N5B C6B H6BA 108.4 . .
H6BB C6B H6BA 107.4 . .
O3B C7B N3B 127.3(3) . .
O3B C7B C8B 121.5(3) . .
N3B C7B C8B 111.1(3) . .
O3B C7B Li1B 47.0(2) . 2_645
N3B C7B Li1B 82.1(3) . 2_645
C8B C7B Li1B 160.8(3) . 2_645
N4B C8B C9B 126.6(4) . .
N4B C8B C7B 113.7(3) . .
C9B C8B C7B 119.7(3) . .
C8B C9B H9BA 109.5 . .
C8B C9B H9BB 109.5 . .
H9BA C9B H9BB 109.5 . .
C8B C9B H9BC 109.5 . .
H9BA C9B H9BC 109.5 . .
H9BB C9B H9BC 109.5 . .
O1F Li1A O3A 103.4(3) . 2_755
O1F Li1A N5A 112.4(3) . .
O3A Li1A N5A 93.7(3) 2_755 .
O1F Li1A O2A 95.2(3) . .
O3A Li1A O2A 161.4(4) 2_755 .
N5A Li1A O2A 79.0(3) . .
O1F Li1A N6A 109.0(3) . 2_755
O3A Li1A N6A 81.2(3) 2_755 2_755
N5A Li1A N6A 138.4(3) . 2_755
O2A Li1A N6A 92.7(3) . 2_755
O1F Li1A C7A 108.3(3) . 2_755
O3A Li1A C7A 25.34(14) 2_755 2_755
N5A Li1A C7A 113.1(3) . 2_755
O2A Li1A C7A 145.2(3) . 2_755
N6A Li1A C7A 55.93(18) 2_755 2_755
O1W Li1B O2B 101.8(3) . .
O1W Li1B O3B 98.4(3) . 2_655
O2B Li1B O3B 159.7(4) . 2_655
O1W Li1B N6B 103.3(3) . 2_655
O2B Li1B N6B 94.5(3) . 2_655
O3B Li1B N6B 80.7(3) 2_655 2_655
O1W Li1B N5B 112.7(4) . .
O2B Li1B N5B 80.5(3) . .
O3B Li1B N5B 91.8(3) 2_655 .
N6B Li1B N5B 143.9(4) 2_655 .
O1W Li1B C7B 94.6(3) . 2_655
O2B Li1B C7B 149.4(4) . 2_655
O3B Li1B C7B 25.93(14) 2_655 2_655
N6B Li1B C7B 56.39(19) 2_655 2_655
N5B Li1B C7B 116.6(3) . 2_655
O1W Li1B C3B 105.9(3) . .
O2B Li1B C3B 25.84(14) . .
O3B Li1B C3B 144.5(4) 2_655 .
N6B Li1B C3B 117.3(3) 2_655 .
N5B Li1B C3B 55.11(19) . .
C7B Li1B C3B 159.6(3) 2_655 .
O1F C1F H1FB 120.0 . .
O1F C1F H1FA 120.0 . .
H1FB C1F H1FA 120.0 . .
C1F O1F Li1A 128.5(3) . .
Li1B O1W H1WB 111.2 . .
Li1B O1W H1WA 128.1 . .
H1WB O1W H1WA 104.0 . .

loop_
_geom_bond_atom_site_label_1
_geom_bond_atom_site_label_2
_geom_bond_distance
_geom_bond_site_symmetry_2
Cu1A N3A 1.899(3) .
Cu1A N2A 1.910(3) .
Cu1A N4A 1.939(3) .
Cu1A N1A 1.964(3) .
Cu1B N3B 1.900(3) .
Cu1B N2B 1.922(3) .
Cu1B N4B 1.947(3) .
Cu1B N1B 1.969(3) .
Cu1B O5A 2.270(3) .
O1A N1A 1.384(4) .
O1A H1A 0.9363 .
O2A C3A 1.242(5) .
O2A Li1A 2.146(7) .
O3A C7A 1.249(5) .
O3A Li1A 2.040(7) 2_745
O4A N4A 1.350(4) .
O5A C4A 1.422(5) .
O5A C5A 1.440(4) .
O1B N1B 1.377(4) .
O1B H1B 1.0105 .
O2B C3B 1.258(5) .
O2B Li1B 2.031(7) .
O3B C7B 1.242(5) .
O3B Li1B 2.078(7) 2_645
O4B N4B 1.348(4) .
O5B C4B 1.422(5) .
O5B C5B 1.426(5) .
N1A C2A 1.280(5) .
N2A C3A 1.317(5) .
N2A N5A 1.449(4) .
N3A C7A 1.329(5) .
N3A N6A 1.449(4) .
N4A C8A 1.296(5) .
N5A C4A 1.457(5) .
N5A C6A 1.476(5) .
N5A Li1A 2.125(7) .
N6A C5A 1.462(5) .
N6A C6A 1.485(5) .
N6A Li1A 2.160(7) 2_745
N1B C2B 1.270(5) .
N2B C3B 1.308(5) .
N2B N5B 1.447(4) .
N3B C7B 1.334(5) .
N3B N6B 1.440(4) .
N4B C8B 1.287(5) .
N5B C4B 1.459(5) .
N5B C6B 1.478(5) .
N5B Li1B 2.181(8) .
N6B C5B 1.456(5) .
N6B C6B 1.473(5) .
N6B Li1B 2.137(8) 2_645
C1A C2A 1.478(5) .
C1A H1AA 0.9800 .
C1A H1AB 0.9800 .
C1A H1AC 0.9800 .
C2A C3A 1.534(5) .
C4A H4AB 0.9900 .
C4A H4AA 0.9900 .
C5A H5AA 0.9900 .
C5A H5AB 0.9900 .
C6A H6AB 0.9900 .
C6A H6AA 0.9900 .
C7A C8A 1.522(5) .
C7A Li1A 2.737(8) 2_745
C8A C9A 1.488(5) .
C9A H9AA 0.9800 .
C9A H9AB 0.9800 .
C9A H9AC 0.9800 .
C1B C2B 1.489(6) .
C1B H1BB 0.9800 .
C1B H1BC 0.9800 .
C1B H1BA 0.9800 .
C2B C3B 1.533(6) .
C3B Li1B 2.722(8) .
C4B H4BB 0.9900 .
C4B H4BA 0.9900 .
C5B H5BB 0.9900 .
C5B H5BA 0.9900 .
C6B H6BB 0.9900 .
C6B H6BA 0.9900 .
C7B C8B 1.524(5) .
C7B Li1B 2.715(7) 2_645
C8B C9B 1.495(6) .
C9B H9BA 0.9800 .
C9B H9BB 0.9800 .
C9B H9BC 0.9800 .
Li1A O1F 1.922(7) .
Li1A O3A 2.040(7) 2_755
Li1A N6A 2.160(7) 2_755
Li1A C7A 2.737(8) 2_755
Li1B O1W 1.900(8) .
Li1B O3B 2.078(7) 2_655
Li1B N6B 2.137(8) 2_655
Li1B C7B 2.715(7) 2_655
C1F O1F 1.414(6) .
C1F H1FB 0.9500 .
C1F H1FA 0.9500 .
O1W H1WB 0.8696 .
O1W H1WA 1.0033 .

loop_
_geom_hbond_atom_site_label_D
_geom_hbond_atom_site_label_H
_geom_hbond_atom_site_label_A
_geom_hbond_distance_DH
_geom_hbond_distance_HA
_geom_hbond_distance_DA
_geom_hbond_angle_DHA
_geom_hbond_site_symmetry_A
O1A H1A O4A 0.94 1.75 2.677(4) 169.6 .
O1B H1B O4B 1.01 1.64 2.623(4) 161.6 .
O1W H1WB O4B 0.87 1.82 2.670(4) 166.1 4_566
O1W H1WA O4A 1.00 1.91 2.850(4) 154.8 4_566
